data_4320196
loop_
_publ_author_name
'Cora E. MacBeth'
'Brian S. Hammes'
'Victor G. Young,'
'A. S. Borovik'

_publ_section_title
;
 Hydrogen-Bonding Cavities about Metal Ions: Synthesis, Structure, and
 Physical Properties for a Series of Monomeric M-OH Complexes Derived from
 Water
;
_journal_name_full 'Inorganic Chemistry'
_journal_page_first 4733
_journal_page_last 4741
_journal_paper_doi 10.1021/ic010250w
_journal_volume 40
_journal_year 2001
_chemical_compound_source 'B. Hammes/Prof. A. Borovik - Univ. of Kansas'
_chemical_formula_sum 'C21 H43 Co K N7 O4'
_chemical_formula_weight 555.65
_chemical_name_common 98047
_chemical_name_systematic
;
  ?
;
_space_group_IT_number 2
_symmetry_cell_setting triclinic
_symmetry_space_group_name_Hall '-P 1'
_symmetry_space_group_name_H-M 'P -1'
_atom_sites_solution_hydrogens geom
_atom_sites_solution_primary direct
_atom_sites_solution_secondary difmap
_audit_creation_method SHELXL
_cell_angle_alpha 94.319(1)
_cell_angle_beta 95.146(1)
_cell_angle_gamma 98.003(1)
_cell_formula_units_Z 2
_cell_length_a 10.7774(3)
_cell_length_b 11.3017(3)
_cell_length_c 11.7250(2)
_cell_measurement_temperature 173(2)
_cell_volume 1402.94(6)
_computing_structure_refinement 'SHELXL-93 (Sheldrick, 1993)'
_computing_structure_solution 'SHELXS-86 (Sheldrick, 1990)'
_diffrn_ambient_temperature 173(2)
_diffrn_radiation_monochromator graphite
_diffrn_radiation_source 'fine-focus sealed tube'
_diffrn_radiation_type MoK\a
_diffrn_radiation_wavelength 0.71073
_diffrn_reflns_av_R_equivalents 0.0348
_diffrn_reflns_av_sigmaI/netI 0.0739
_diffrn_reflns_limit_h_max 12
_diffrn_reflns_limit_h_min -12
_diffrn_reflns_limit_k_max 13
_diffrn_reflns_limit_k_min -13
_diffrn_reflns_limit_l_max 13
_diffrn_reflns_limit_l_min 0
_diffrn_reflns_number 8056
_diffrn_reflns_theta_max 25.04
_diffrn_reflns_theta_min 1.75
_exptl_absorpt_coefficient_mu 0.798
_exptl_absorpt_correction_T_max 1.000
_exptl_absorpt_correction_T_min 0.560
_exptl_absorpt_correction_type 'SADABS (Sheldrick, 1996)'
_exptl_crystal_colour Brown
_exptl_crystal_density_diffrn 1.315
_exptl_crystal_description Plate
_exptl_crystal_F_000 592
_exptl_crystal_size_max 0.30
_exptl_crystal_size_mid 0.15
_exptl_crystal_size_min 0.06
_refine_diff_density_max 0.500
_refine_diff_density_min -0.447
_refine_diff_density_rms 0.065
_refine_ls_extinction_method none
_refine_ls_goodness_of_fit_all 0.989
_refine_ls_goodness_of_fit_obs 1.061
_refine_ls_matrix_type full
_refine_ls_number_parameters 365
_refine_ls_number_reflns 4826
_refine_ls_number_restraints 52
_refine_ls_restrained_S_all 1.045
_refine_ls_restrained_S_obs 1.131
_refine_ls_R_factor_all 0.0680
_refine_ls_R_factor_obs 0.0463
_refine_ls_shift/esd_max 0.001
_refine_ls_shift/esd_mean 0.000
_refine_ls_structure_factor_coef Fsqd
_refine_ls_weighting_details 'w=1/[\s^2^(Fo^2^)+(0.0535P)^2^+0.0000P] where P=(Fo^2^+2Fc^2^)/3'
_refine_ls_weighting_scheme calc
_refine_ls_wR_factor_all 0.1144
_refine_ls_wR_factor_obs 0.1055
_reflns_number_observed 3650
_reflns_number_total 4826
_reflns_observed_criterion >2sigma(I)
_cod_data_source_file ic010250w_2.cif
_cod_data_source_block 98047
_cod_depositor_comments
;
The following automatic conversions were performed:

'_symmetry_cell_setting' value 'Triclinic' changed to 'triclinic'
according to the built-in table from CIF Core dictionary named
'cif_core.dic' version 2.4.1 from 2010-06-29.

Automatic conversion script
Id: cif_fix_values 1646 2011-03-28 12:23:43Z adriana 

The following automatic conversions were performed:

'_refine_ls_weighting_scheme' value 'calc
w=1/[\s^2^(Fo^2^)+(0.0535P)^2^+0.0000P] where P=(Fo^2^+2Fc^2^)/3' was
changed to 'calc'. New tag '_refine_ls_weighting_details' was
created. The value of the new tag was set to
'w=1/[\s^2^(Fo^2^)+(0.0535P)^2^+0.0000P] where P=(Fo^2^+2Fc^2^)/3'.

Automatic conversion script
Id: cif_fix_values 3143 2015-03-26 13:38:13Z robertas 
;
_cod_database_code 4320196

loop_
_symmetry_equiv_pos_as_xyz
'x, y, z'
'-x, -y, -z'

loop_
_atom_site_aniso_label
_atom_site_aniso_U_11
_atom_site_aniso_U_22
_atom_site_aniso_U_33
_atom_site_aniso_U_23
_atom_site_aniso_U_13
_atom_site_aniso_U_12
Co1 0.0267(3) 0.0326(3) 0.0218(2) -0.0016(2) 0.0008(2) 0.0063(2)
O1 0.0333(15) 0.0331(14) 0.0342(13) -0.0007(10) -0.0005(11) 0.0005(11)
N1 0.028(2) 0.034(2) 0.0248(14) 0.0001(11) 0.0031(12) 0.0087(12)
C1 0.040(2) 0.036(2) 0.039(2) -0.004(2) 0.007(2) 0.014(2)
C2 0.031(2) 0.041(2) 0.044(2) -0.002(2) 0.005(2) 0.013(2)
N2 0.032(2) 0.038(2) 0.029(2) -0.0023(12) -0.0002(13) 0.0092(13)
C3 0.022(2) 0.044(2) 0.039(2) 0.003(2) 0.000(2) 0.006(2)
O2 0.028(3) 0.058(4) 0.049(5) -0.002(3) -0.006(2) 0.014(3)
N3 0.065(3) 0.114(4) 0.067(3) -0.052(3) -0.040(2) 0.058(3)
C4 0.033(3) 0.046(3) 0.040(3) -0.008(2) -0.008(2) 0.004(2)
C5 0.037(7) 0.117(17) 0.080(13) -0.043(10) -0.019(7) 0.033(8)
C6 0.061(7) 0.047(6) 0.052(6) -0.014(4) -0.018(5) 0.008(5)
C7 0.071(7) 0.066(7) 0.064(7) -0.002(5) 0.010(5) -0.007(5)
C3' 0.022(2) 0.044(2) 0.039(2) 0.003(2) 0.000(2) 0.006(2)
O2' 0.028(3) 0.058(4) 0.049(5) -0.002(3) -0.006(2) 0.014(3)
N3' 0.065(3) 0.114(4) 0.067(3) -0.052(3) -0.040(2) 0.058(3)
C4' 0.033(3) 0.046(3) 0.040(3) -0.008(2) -0.008(2) 0.004(2)
C5' 0.066(8) 0.079(10) 0.030(5) -0.004(6) -0.016(5) 0.009(6)
C6' 0.045(6) 0.102(9) 0.051(6) -0.031(5) -0.009(4) 0.011(5)
C7' 0.072(7) 0.059(6) 0.057(5) 0.002(4) -0.013(5) -0.006(4)
C8 0.041(2) 0.033(2) 0.035(2) 0.006(2) 0.005(2) 0.010(2)
C9 0.031(2) 0.042(2) 0.031(2) 0.004(2) 0.006(2) 0.008(2)
N4 0.034(2) 0.031(2) 0.0250(14) 0.0013(11) 0.0048(12) 0.0091(12)
C10 0.025(2) 0.041(2) 0.020(2) -0.0023(14) -0.0032(14) 0.0095(15)
O3 0.0384(15) 0.0457(15) 0.0244(12) 0.0032(10) 0.0102(11) 0.0124(11)
N5 0.034(2) 0.039(2) 0.037(2) -0.0044(13) 0.0141(14) 0.0074(14)
C11 0.040(2) 0.036(2) 0.036(2) -0.006(2) 0.003(2) 0.012(2)
C12 0.055(3) 0.038(2) 0.071(3) -0.007(2) 0.011(2) 0.005(2)
C13 0.097(4) 0.066(3) 0.036(2) -0.009(2) 0.007(2) 0.047(3)
C14 0.044(3) 0.049(3) 0.068(3) 0.007(2) -0.004(2) 0.015(2)
C15 0.038(2) 0.033(2) 0.037(2) -0.005(2) -0.003(2) 0.003(2)
C16 0.038(2) 0.034(2) 0.030(2) -0.0029(15) -0.005(2) 0.005(2)
N6 0.029(2) 0.029(2) 0.0244(14) -0.0028(11) -0.0033(12) 0.0042(11)
C17 0.026(2) 0.036(2) 0.030(2) -0.0022(15) -0.0007(15) 0.0077(15)
O4 0.046(2) 0.048(2) 0.0250(13) 0.0015(11) -0.0081(11) 0.0122(12)
N7 0.085(3) 0.032(2) 0.030(2) 0.0019(14) -0.010(2) 0.007(2)
C18 0.094(4) 0.035(2) 0.046(2) 0.009(2) -0.006(2) 0.002(2)
C19 0.119(5) 0.063(3) 0.106(4) 0.024(3) -0.016(4) 0.043(3)
C20 0.115(5) 0.076(4) 0.083(4) 0.017(3) 0.025(4) -0.023(3)
C21 0.200(7) 0.029(3) 0.070(4) 0.003(2) -0.015(4) -0.001(3)
K1 0.0302(5) 0.0541(5) 0.0287(4) -0.0010(3) -0.0030(3) 0.0120(4)

loop_
_atom_site_label
_atom_site_type_symbol
_atom_site_fract_x
_atom_site_fract_y
_atom_site_fract_z
_atom_site_U_iso_or_equiv
_atom_site_thermal_displace_type
_atom_site_occupancy
_atom_site_calc_flag
_atom_site_refinement_flags
_atom_site_disorder_group
Co1 Co 0.29472(4) 0.06949(4) 0.63616(3) 0.0272(2) Uani 1 d . .
O1 O 0.3426(2) 0.2375(2) 0.6658(2) 0.0344(6) Uani 1 d . .
H1A H 0.4140(35) 0.2673(32) 0.6547(31) 0.041 Uiso 1 d . .
N1 N 0.2573(2) -0.1037(2) 0.6024(2) 0.0287(6) Uani 1 d . .
C1 C 0.3717(3) -0.1404(3) 0.5562(3) 0.0376(9) Uani 1 d . .
H1B H 0.3785(3) -0.1135(3) 0.4782(3) 0.045 Uiso 1 calc R .
H1C H 0.3657(3) -0.2289(3) 0.5505(3) 0.045 Uiso 1 calc R .
C2 C 0.4873(3) -0.0843(3) 0.6358(3) 0.0383(9) Uani 1 d . .
H2A H 0.5025(3) -0.1359(3) 0.6986(3) 0.046 Uiso 1 calc R .
H2B H 0.5624(3) -0.0749(3) 0.5927(3) 0.046 Uiso 1 calc R .
N2 N 0.4632(3) 0.0333(2) 0.6831(2) 0.0332(7) Uani 1 d . .
C3 C 0.5414(3) 0.0786(3) 0.7791(3) 0.0350(8) Uani 0.473(6) d PD 1
O2 O 0.6209(8) 0.0236(8) 0.8303(8) 0.0455(15) Uani 0.473(6) d PD 1
N3 N 0.5136(11) 0.1777(7) 0.8384(9) 0.084(2) Uani 0.473(6) d PD 1
H3A H 0.4581(11) 0.2132(7) 0.7992(9) 0.100 Uiso 0.473(6) calc PR 1
C4 C 0.5536(13) 0.2370(10) 0.9487(10) 0.0413(13) Uani 0.473(6) d PD 1
C5 C 0.6933(10) 0.2529(16) 0.9843(16) 0.080(7) Uani 0.473(6) d PD 1
H5B H 0.7374(12) 0.3071(59) 0.9348(46) 0.120 Uiso 0.473(6) calc PR 1
H5C H 0.7230(18) 0.1749(19) 0.9769(69) 0.120 Uiso 0.473(6) calc PR 1
H5D H 0.7102(12) 0.2872(69) 1.0645(26) 0.120 Uiso 0.473(6) calc PR 1
C6 C 0.5082(9) 0.3587(7) 0.9607(8) 0.056(3) Uani 0.473(6) d PD 1
H6A H 0.5487(45) 0.4112(19) 0.9077(38) 0.084 Uiso 0.473(6) calc PR 1
H6B H 0.5301(51) 0.3950(25) 1.0398(16) 0.084 Uiso 0.473(6) calc PR 1
H6C H 0.4166(12) 0.3483(9) 0.9422(51) 0.084 Uiso 0.473(6) calc PR 1
C7 C 0.4843(9) 0.1527(8) 1.0279(8) 0.069(3) Uani 0.473(6) d PD 1
H7B H 0.5137(46) 0.0745(20) 1.0210(44) 0.103 Uiso 0.473(6) calc PR 1
H7C H 0.3935(10) 0.1426(49) 1.0052(38) 0.103 Uiso 0.473(6) calc PR 1
H7D H 0.5019(52) 0.1877(30) 1.1078(10) 0.103 Uiso 0.473(6) calc PR 1
C3' C 0.5414(3) 0.0786(3) 0.7791(3) 0.0350(8) Uani 0.527(6) d PD 2
O2' O 0.6509(7) 0.0558(8) 0.7898(7) 0.0455(15) Uani 0.527(6) d PD 2
N3' N 0.5034(11) 0.1633(6) 0.8460(7) 0.084(2) Uani 0.527(6) d PD 2
H3'A H 0.4233(11) 0.1698(6) 0.8305(7) 0.100 Uiso 0.527(6) calc PR 2
C4' C 0.5661(12) 0.2463(9) 0.9383(9) 0.0413(13) Uani 0.527(6) d PD 2
C5' C 0.6774(11) 0.2071(14) 1.0024(13) 0.060(4) Uani 0.527(6) d PD 2
H5'B H 0.6511(15) 0.1309(29) 1.0342(43) 0.090 Uiso 0.527(6) calc PR 2
H5'C H 0.7125(35) 0.2682(27) 1.0650(33) 0.090 Uiso 0.527(6) calc PR 2
H5'D H 0.7416(24) 0.1965(51) 0.9498(17) 0.090 Uiso 0.527(6) calc PR 2
C6' C 0.4735(8) 0.2827(10) 1.0173(7) 0.069(3) Uani 0.527(6) d PD 2
H6'A H 0.4522(45) 0.2186(25) 1.0672(37) 0.103 Uiso 0.527(6) calc PR 2
H6'B H 0.3971(24) 0.2969(55) 0.9718(7) 0.103 Uiso 0.527(6) calc PR 2
H6'C H 0.5108(23) 0.3564(32) 1.0646(38) 0.103 Uiso 0.527(6) calc PR 2
C7' C 0.6147(8) 0.3528(7) 0.8692(7) 0.066(3) Uani 0.527(6) d PD 2
H7'B H 0.6549(51) 0.3226(10) 0.8034(30) 0.098 Uiso 0.527(6) calc PR 2
H7'C H 0.6760(43) 0.4108(27) 0.9191(16) 0.098 Uiso 0.527(6) calc PR 2
H7'D H 0.5436(11) 0.3922(34) 0.8415(44) 0.098 Uiso 0.527(6) calc PR 2
C8 C 0.2334(3) -0.1564(3) 0.7121(3) 0.0356(8) Uani 1 d . .
H8A H 0.3142(3) -0.1553(3) 0.7599(3) 0.043 Uiso 1 calc R .
H8B H 0.1926(3) -0.2408(3) 0.6960(3) 0.043 Uiso 1 calc R .
C9 C 0.1487(3) -0.0843(3) 0.7760(3) 0.0339(8) Uani 1 d . .
H9A H 0.0601(3) -0.1072(3) 0.7429(3) 0.041 Uiso 1 calc R .
H9B H 0.1545(3) -0.1000(3) 0.8582(3) 0.041 Uiso 1 calc R .
N4 N 0.1906(2) 0.0430(2) 0.7647(2) 0.0295(6) Uani 1 d . .
C10 C 0.1361(3) 0.1185(3) 0.8327(3) 0.0285(8) Uani 1 d . .
O3 O 0.0585(2) 0.0824(2) 0.9012(2) 0.0352(6) Uani 1 d . .
N5 N 0.1723(3) 0.2379(3) 0.8267(3) 0.0362(7) Uani 1 d . .
H5A H 0.2201(35) 0.2537(32) 0.7787(32) 0.043 Uiso 1 d . .
C11 C 0.1015(3) 0.3334(3) 0.8651(3) 0.0373(9) Uani 1 d . .
C12 C 0.1701(4) 0.4499(3) 0.8309(4) 0.0554(11) Uani 1 d . .
H12A H 0.1733(23) 0.4443(9) 0.7474(5) 0.083 Uiso 1 calc R .
H12B H 0.2560(9) 0.4644(13) 0.8695(19) 0.083 Uiso 1 calc R .
H12C H 0.1253(15) 0.5162(5) 0.8537(21) 0.083 Uiso 1 calc R .
C13 C 0.1009(5) 0.3414(4) 0.9960(3) 0.0639(13) Uani 1 d . .
H13A H 0.0507(23) 0.2691(12) 1.0181(4) 0.096 Uiso 1 calc R .
H13B H 0.0640(25) 0.4122(15) 1.0215(4) 0.096 Uiso 1 calc R .
H13C H 0.1874(5) 0.3481(26) 1.0322(3) 0.096 Uiso 1 calc R .
C14 C -0.0323(4) 0.3114(4) 0.8064(4) 0.0533(11) Uani 1 d . .
H14A H -0.0739(9) 0.2326(11) 0.8225(20) 0.080 Uiso 1 calc R .
H14B H -0.0302(4) 0.3139(24) 0.7232(4) 0.080 Uiso 1 calc R .
H14C H -0.0791(8) 0.3737(14) 0.8356(17) 0.080 Uiso 1 calc R .
C15 C 0.1439(3) -0.1312(3) 0.5171(3) 0.0371(9) Uani 1 d . .
H15A H 0.0670(3) -0.1239(3) 0.5558(3) 0.045 Uiso 1 calc R .
H15B H 0.1371(3) -0.2143(3) 0.4813(3) 0.045 Uiso 1 calc R .
C16 C 0.1561(3) -0.0436(3) 0.4261(3) 0.0348(8) Uani 1 d . .
H16A H 0.2151(3) -0.0670(3) 0.3714(3) 0.042 Uiso 1 calc R .
H16B H 0.0732(3) -0.0424(3) 0.3828(3) 0.042 Uiso 1 calc R .
N6 N 0.2047(2) 0.0761(2) 0.4865(2) 0.0281(6) Uani 1 d . .
C17 C 0.1964(3) 0.1661(3) 0.4162(3) 0.0309(8) Uani 1 d . .
O4 O 0.1563(2) 0.1457(2) 0.3119(2) 0.0401(6) Uani 1 d . .
N7 N 0.2265(4) 0.2800(3) 0.4643(3) 0.0501(10) Uani 1 d . .
H7A H 0.2624(40) 0.2827(37) 0.5253(37) 0.060 Uiso 1 d . .
C18 C 0.2354(5) 0.3864(4) 0.4020(4) 0.0599(12) Uani 1 d . .
C19 C 0.1072(5) 0.3996(5) 0.3425(5) 0.094(2) Uani 1 d . .
H19A H 0.0783(18) 0.3306(19) 0.2861(25) 0.141 Uiso 1 calc R .
H19B H 0.1141(9) 0.4735(19) 0.3034(30) 0.141 Uiso 1 calc R .
H19C H 0.0466(10) 0.4031(36) 0.3998(7) 0.141 Uiso 1 calc R .
C20 C 0.3321(6) 0.3822(5) 0.3153(5) 0.093(2) Uani 1 d . .
H20A H 0.4154(9) 0.3811(34) 0.3560(5) 0.140 Uiso 1 calc R .
H20B H 0.3343(26) 0.4530(18) 0.2719(23) 0.140 Uiso 1 calc R .
H20C H 0.3088(20) 0.3095(18) 0.2623(21) 0.140 Uiso 1 calc R .
C21 C 0.2796(7) 0.4925(4) 0.4908(4) 0.103(2) Uani 1 d . .
H21A H 0.3574(22) 0.4796(19) 0.5349(25) 0.155 Uiso 1 calc R .
H21B H 0.2144(17) 0.5003(24) 0.5430(23) 0.155 Uiso 1 calc R .
H21C H 0.2953(40) 0.5661(7) 0.4518(5) 0.155 Uiso 1 calc R .
K1 K 0.16512(7) 0.04344(7) 0.11259(6) 0.0377(2) Uani 1 d . .

loop_
_atom_type_symbol
_atom_type_description
_atom_type_scat_dispersion_real
_atom_type_scat_dispersion_imag
_atom_type_scat_source
C C 0.0033 0.0016 'International Tables Vol C Tables 4.2.6.8 and 6.1.1.4'
H H 0.0000 0.0000 'International Tables Vol C Tables 4.2.6.8 and 6.1.1.4'
N N 0.0061 0.0033 'International Tables Vol C Tables 4.2.6.8 and 6.1.1.4'
O O 0.0106 0.0060 'International Tables Vol C Tables 4.2.6.8 and 6.1.1.4'
K K 0.2009 0.2494 'International Tables Vol C Tables 4.2.6.8 and 6.1.1.4'
Co Co 0.3494 0.9721 'International Tables Vol C Tables 4.2.6.8 and 6.1.1.4'

loop_
_geom_angle_atom_site_label_1
_geom_angle_atom_site_label_2
_geom_angle_atom_site_label_3
_geom_angle
_geom_angle_site_symmetry_1
_geom_angle_site_symmetry_3
_geom_angle_publ_flag
O1 Co1 N6 95.59(10) . . ?
O1 Co1 N1 175.94(11) . . ?
N6 Co1 N1 85.05(11) . . ?
O1 Co1 N2 93.85(11) . . ?
N6 Co1 N2 132.35(11) . . ?
N1 Co1 N2 82.80(11) . . ?
O1 Co1 N4 98.45(11) . . ?
N6 Co1 N4 116.36(11) . . ?
N1 Co1 N4 84.82(11) . . ?
N2 Co1 N4 108.16(11) . . ?
Co1 O1 H1A 119.1(26) . . ?
C8 N1 C1 111.7(3) . . ?
C8 N1 C15 111.1(3) . . ?
C1 N1 C15 112.4(3) . . ?
C8 N1 Co1 107.5(2) . . ?
C1 N1 Co1 105.5(2) . . ?
C15 N1 Co1 108.3(2) . . ?
N1 C1 C2 109.2(3) . . ?
N1 C1 H1B 109.8(2) . . ?
C2 C1 H1B 109.8(2) . . ?
N1 C1 H1C 109.8(2) . . ?
C2 C1 H1C 109.8(2) . . ?
H1B C1 H1C 108.3 . . ?
N2 C2 C1 107.5(3) . . ?
N2 C2 H2A 110.2(2) . . ?
C1 C2 H2A 110.2(2) . . ?
N2 C2 H2B 110.2(2) . . ?
C1 C2 H2B 110.2(2) . . ?
H2A C2 H2B 108.5 . . ?
C3' N2 C2 113.5(3) . . ?
C3 N2 C2 113.5(3) . . ?
C3' N2 Co1 128.1(2) . . ?
C3 N2 Co1 128.1(2) . . ?
C2 N2 Co1 114.2(2) . . ?
O2 C3 N3 116.0(7) . . ?
O2 C3 N2 125.0(6) . . ?
N3 C3 N2 117.3(6) . . ?
C3 O2 K1 158.8(5) . 2_656 ?
C3 N3 C4 134.5(10) . . ?
C3 N3 H3A 112.7(6) . . ?
C4 N3 H3A 112.7(6) . . ?
N3 C4 C5 115.8(9) . . ?
N3 C4 C6 110.8(9) . . ?
C5 C4 C6 109.1(8) . . ?
N3 C4 C7 102.3(6) . . ?
C5 C4 C7 109.3(9) . . ?
C6 C4 C7 109.1(8) . . ?
C4 C5 H5B 109.5(7) . . ?
C4 C5 H5C 109.5(7) . . ?
H5B C5 H5C 109.5 . . ?
C4 C5 H5D 109.5(8) . . ?
H5B C5 H5D 109.5 . . ?
H5C C5 H5D 109.5 . . ?
C4 C6 H6A 109.5(6) . . ?
C4 C6 H6B 109.5(5) . . ?
H6A C6 H6B 109.5 . . ?
C4 C6 H6C 109.5(6) . . ?
H6A C6 H6C 109.5 . . ?
H6B C6 H6C 109.5 . . ?
C4 C7 H7B 109.5(5) . . ?
C4 C7 H7C 109.5(6) . . ?
H7B C7 H7C 109.5 . . ?
C4 C7 H7D 109.5(5) . . ?
H7B C7 H7D 109.5 . . ?
H7C C7 H7D 109.5 . . ?
O2' C3' N3' 122.2(7) . . ?
O2' C3' N2 119.7(5) . . ?
N3' C3' N2 116.8(6) . . ?
C3' O2' K1 153.5(5) . 2_656 ?
C3' N3' C4' 133.0(9) . . ?
C3' N3' H3'A 113.5(5) . . ?
C4' N3' H3'A 113.5(5) . . ?
N3' C4' C6' 110.4(8) . . ?
N3' C4' C5' 115.3(8) . . ?
C6' C4' C5' 112.0(8) . . ?
N3' C4' C7' 99.8(6) . . ?
C6' C4' C7' 110.4(8) . . ?
C5' C4' C7' 108.1(8) . . ?
C4' C5' H5'B 109.5(6) . . ?
C4' C5' H5'C 109.5(7) . . ?
H5'B C5' H5'C 109.5 . . ?
C4' C5' H5'D 109.5(7) . . ?
H5'B C5' H5'D 109.5 . . ?
H5'C C5' H5'D 109.47(6) . . ?
C4' C6' H6'A 109.5(6) . . ?
C4' C6' H6'B 109.5(5) . . ?
H6'A C6' H6'B 109.5 . . ?
C4' C6' H6'C 109.5(5) . . ?
H6'A C6' H6'C 109.5 . . ?
H6'B C6' H6'C 109.5 . . ?
C4' C7' H7'B 109.5(5) . . ?
C4' C7' H7'C 109.5(5) . . ?
H7'B C7' H7'C 109.5 . . ?
C4' C7' H7'D 109.5(5) . . ?
H7'B C7' H7'D 109.5 . . ?
H7'C C7' H7'D 109.5 . . ?
N1 C8 C9 109.3(3) . . ?
N1 C8 H8A 109.8(2) . . ?
C9 C8 H8A 109.8(2) . . ?
N1 C8 H8B 109.8(2) . . ?
C9 C8 H8B 109.8(2) . . ?
H8A C8 H8B 108.3 . . ?
N4 C9 C8 107.8(3) . . ?
N4 C9 H9A 110.2(2) . . ?
C8 C9 H9A 110.2(2) . . ?
N4 C9 H9B 110.2(2) . . ?
C8 C9 H9B 110.2(2) . . ?
H9A C9 H9B 108.5 . . ?
C10 N4 C9 113.9(3) . . ?
C10 N4 Co1 132.3(2) . . ?
C9 N4 Co1 113.1(2) . . ?
O3 C10 N4 122.9(3) . . ?
O3 C10 N5 120.5(3) . . ?
N4 C10 N5 116.5(3) . . ?
O3 C10 K1 46.04(15) . 1_556 ?
N4 C10 K1 110.0(2) . 1_556 ?
N5 C10 K1 111.5(2) . 1_556 ?
C10 O3 K1 137.1(2) . 2_556 ?
C10 O3 K1 114.6(2) . 1_556 ?
K1 O3 K1 103.42(8) 2_556 1_556 ?
C10 N5 C11 125.1(3) . . ?
C10 N5 H5A 114.4(27) . . ?
C11 N5 H5A 116.5(27) . . ?
N5 C11 C12 106.5(3) . . ?
N5 C11 C14 110.7(3) . . ?
C12 C11 C14 109.6(3) . . ?
N5 C11 C13 110.3(3) . . ?
C12 C11 C13 109.1(3) . . ?
C14 C11 C13 110.6(3) . . ?
C11 C12 H12A 109.5(2) . . ?
C11 C12 H12B 109.5(2) . . ?
H12A C12 H12B 109.5 . . ?
C11 C12 H12C 109.5(2) . . ?
H12A C12 H12C 109.5 . . ?
H12B C12 H12C 109.5 . . ?
C11 C13 H13A 109.5(2) . . ?
C11 C13 H13B 109.5(2) . . ?
H13A C13 H13B 109.5 . . ?
C11 C13 H13C 109.5(2) . . ?
H13A C13 H13C 109.5 . . ?
H13B C13 H13C 109.5 . . ?
C11 C14 H14A 109.5(2) . . ?
C11 C14 H14B 109.5(2) . . ?
H14A C14 H14B 109.5 . . ?
C11 C14 H14C 109.5(2) . . ?
H14A C14 H14C 109.5 . . ?
H14B C14 H14C 109.5 . . ?
N1 C15 C16 108.6(3) . . ?
N1 C15 H15A 110.0(2) . . ?
C16 C15 H15A 110.0(2) . . ?
N1 C15 H15B 110.0(2) . . ?
C16 C15 H15B 110.0(2) . . ?
H15A C15 H15B 108.4 . . ?
N6 C16 C15 106.9(3) . . ?
N6 C16 H16A 110.3(2) . . ?
C15 C16 H16A 110.3(2) . . ?
N6 C16 H16B 110.3(2) . . ?
C15 C16 H16B 110.3(2) . . ?
H16A C16 H16B 108.6 . . ?
C17 N6 C16 112.1(3) . . ?
C17 N6 Co1 132.9(2) . . ?
C16 N6 Co1 113.7(2) . . ?
O4 C17 N7 120.3(3) . . ?
O4 C17 N6 122.1(3) . . ?
N7 C17 N6 117.5(3) . . ?
C17 O4 K1 151.1(2) . . ?
C17 N7 C18 125.3(3) . . ?
C17 N7 H7A 111.7(32) . . ?
C18 N7 H7A 119.6(31) . . ?
N7 C18 C21 106.5(3) . . ?
N7 C18 C20 110.6(4) . . ?
C21 C18 C20 108.9(4) . . ?
N7 C18 C19 110.5(4) . . ?
C21 C18 C19 109.6(4) . . ?
C20 C18 C19 110.7(4) . . ?
C18 C19 H19A 109.5(3) . . ?
C18 C19 H19B 109.5(2) . . ?
H19A C19 H19B 109.5 . . ?
C18 C19 H19C 109.5(3) . . ?
H19A C19 H19C 109.5 . . ?
H19B C19 H19C 109.5 . . ?
C18 C20 H20A 109.5(3) . . ?
C18 C20 H20B 109.5(3) . . ?
H20A C20 H20B 109.5 . . ?
C18 C20 H20C 109.5(3) . . ?
H20A C20 H20C 109.5 . . ?
H20B C20 H20C 109.5 . . ?
C18 C21 H21A 109.5(3) . . ?
C18 C21 H21B 109.5(3) . . ?
H21A C21 H21B 109.5 . . ?
C18 C21 H21C 109.5(2) . . ?
H21A C21 H21C 109.5 . . ?
H21B C21 H21C 109.5 . . ?
O4 K1 O2 92.7(2) . 2_656 ?
O4 K1 O3 95.68(8) . 2_556 ?
O2 K1 O3 128.1(2) 2_656 2_556 ?
O4 K1 O2' 85.3(2) . 2_656 ?
O3 K1 O2' 115.6(2) 2_556 2_656 ?
O4 K1 O3 131.77(8) . 1_554 ?
O2 K1 O3 129.7(2) 2_656 1_554 ?
O3 K1 O3 76.58(8) 2_556 1_554 ?
O2' K1 O3 141.3(2) 2_656 1_554 ?
O4 K1 C10 137.09(8) . 1_554 ?
O2 K1 C10 112.5(2) 2_656 1_554 ?
O3 K1 C10 94.80(8) 2_556 1_554 ?
O2' K1 C10 126.1(2) 2_656 1_554 ?
O3 K1 C10 19.40(7) 1_554 1_554 ?
O4 K1 K1 119.71(6) . 2 ?
O2 K1 K1 143.2(2) 2_656 2 ?
O3 K1 K1 39.33(5) 2_556 2 ?
O2' K1 K1 141.1(2) 2_656 2 ?
O3 K1 K1 37.25(5) 1_554 2 ?
C10 K1 K1 55.78(6) 1_554 2 ?

loop_
_geom_bond_atom_site_label_1
_geom_bond_atom_site_label_2
_geom_bond_distance
_geom_bond_site_symmetry_2
_geom_bond_publ_flag
Co1 O1 1.894(2) . ?
Co1 N6 1.939(3) . ?
Co1 N1 1.945(3) . ?
Co1 N2 1.957(3) . ?
Co1 N4 1.974(3) . ?
O1 H1A 0.82(4) . ?
N1 C8 1.486(4) . ?
N1 C1 1.488(4) . ?
N1 C15 1.491(4) . ?
C1 C2 1.519(5) . ?
C1 H1B 0.99 . ?
C1 H1C 0.99 . ?
C2 N2 1.467(4) . ?
C2 H2A 0.99 . ?
C2 H2B 0.99 . ?
N2 C3' 1.364(4) . ?
N2 C3 1.364(4) . ?
C3 O2 1.262(8) . ?
C3 N3 1.357(9) . ?
O2 K1 2.575(8) 2_656 ?
N3 C4 1.414(10) . ?
N3 H3A 0.88 . ?
C4 C5 1.507(11) . ?
C4 C6 1.524(11) . ?
C4 C7 1.545(12) . ?
C5 H5B 0.98 . ?
C5 H5C 0.98 . ?
C5 H5D 0.98 . ?
C6 H6A 0.98 . ?
C6 H6B 0.98 . ?
C6 H6C 0.98 . ?
C7 H7B 0.98 . ?
C7 H7C 0.98 . ?
C7 H7D 0.98 . ?
C3' O2' 1.240(7) . ?
C3' N3' 1.324(8) . ?
O2' K1 2.628(7) 2_656 ?
N3' C4' 1.431(9) . ?
N3' H3'A 0.88 . ?
C4' C6' 1.498(10) . ?
C4' C5' 1.495(11) . ?
C4' C7' 1.559(11) . ?
C5' H5'B 0.98 . ?
C5' H5'C 0.98 . ?
C5' H5'D 0.98 . ?
C6' H6'A 0.98 . ?
C6' H6'B 0.98 . ?
C6' H6'C 0.98 . ?
C7' H7'B 0.98 . ?
C7' H7'C 0.98 . ?
C7' H7'D 0.98 . ?
C8 C9 1.516(5) . ?
C8 H8A 0.99 . ?
C8 H8B 0.99 . ?
C9 N4 1.467(4) . ?
C9 H9A 0.99 . ?
C9 H9B 0.99 . ?
N4 C10 1.353(4) . ?
C10 O3 1.259(4) . ?
C10 N5 1.361(4) . ?
C10 K1 3.449(3) 1_556 ?
O3 K1 2.607(2) 2_556 ?
O3 K1 2.730(2) 1_556 ?
N5 C11 1.472(4) . ?
N5 H5A 0.81(4) . ?
C11 C12 1.517(5) . ?
C11 C14 1.521(5) . ?
C11 C13 1.532(5) . ?
C12 H12A 0.98 . ?
C12 H12B 0.98 . ?
C12 H12C 0.98 . ?
C13 H13A 0.98 . ?
C13 H13B 0.98 . ?
C13 H13C 0.98 . ?
C14 H14A 0.98 . ?
C14 H14B 0.98 . ?
C14 H14C 0.98 . ?
C15 C16 1.511(5) . ?
C15 H15A 0.99 . ?
C15 H15B 0.99 . ?
C16 N6 1.482(4) . ?
C16 H16A 0.99 . ?
C16 H16B 0.99 . ?
N6 C17 1.364(4) . ?
C17 O4 1.253(4) . ?
C17 N7 1.350(4) . ?
O4 K1 2.544(2) . ?
N7 C18 1.451(5) . ?
N7 H7A 0.78(4) . ?
C18 C21 1.521(6) . ?
C18 C20 1.523(7) . ?
C18 C19 1.522(6) . ?
C19 H19A 0.98 . ?
C19 H19B 0.98 . ?
C19 H19C 0.98 . ?
C20 H20A 0.98 . ?
C20 H20B 0.98 . ?
C20 H20C 0.98 . ?
C21 H21A 0.98 . ?
C21 H21B 0.98 . ?
C21 H21C 0.98 . ?
K1 O2 2.575(8) 2_656 ?
K1 O3 2.607(2) 2_556 ?
K1 O2' 2.628(7) 2_656 ?
K1 O3 2.730(2) 1_554 ?
K1 C10 3.449(3) 1_554 ?
K1 K1 4.1895(14) 2 ?

loop_
_geom_torsion_atom_site_label_1
_geom_torsion_atom_site_label_2
_geom_torsion_atom_site_label_3
_geom_torsion_atom_site_label_4
_geom_torsion
_geom_torsion_site_symmetry_1
_geom_torsion_site_symmetry_2
_geom_torsion_site_symmetry_3
_geom_torsion_site_symmetry_4
_geom_torsion_publ_flag
O1 Co1 N1 C8 116.7(14) . . . . ?
N6 Co1 N1 C8 -144.1(2) . . . . ?
N2 Co1 N1 C8 82.1(2) . . . . ?
N4 Co1 N1 C8 -27.0(2) . . . . ?
O1 Co1 N1 C1 -2.7(16) . . . . ?
N6 Co1 N1 C1 96.5(2) . . . . ?
N2 Co1 N1 C1 -37.3(2) . . . . ?
N4 Co1 N1 C1 -146.4(2) . . . . ?
O1 Co1 N1 C15 -123.2(14) . . . . ?
N6 Co1 N1 C15 -24.0(2) . . . . ?
N2 Co1 N1 C15 -157.9(2) . . . . ?
N4 Co1 N1 C15 93.0(2) . . . . ?
C8 N1 C1 C2 -67.4(4) . . . . ?
C15 N1 C1 C2 166.9(3) . . . . ?
Co1 N1 C1 C2 49.1(3) . . . . ?
N1 C1 C2 N2 -33.9(4) . . . . ?
C1 C2 N2 C3' 162.4(3) . . . . ?
C1 C2 N2 C3 162.4(3) . . . . ?
C1 C2 N2 Co1 3.4(3) . . . . ?
O1 Co1 N2 C3' 46.6(3) . . . . ?
N6 Co1 N2 C3' 147.8(2) . . . . ?
N1 Co1 N2 C3' -135.7(3) . . . . ?
N4 Co1 N2 C3' -53.6(3) . . . . ?
O1 Co1 N2 C3 46.6(3) . . . . ?
N6 Co1 N2 C3 147.8(2) . . . . ?
N1 Co1 N2 C3 -135.7(3) . . . . ?
N4 Co1 N2 C3 -53.6(3) . . . . ?
O1 Co1 N2 C2 -158.1(2) . . . . ?
N6 Co1 N2 C2 -57.0(3) . . . . ?
N1 Co1 N2 C2 19.6(2) . . . . ?
N4 Co1 N2 C2 101.7(2) . . . . ?
C3' N2 C3 O2 0.0(1000) . . . . ?
C2 N2 C3 O2 -5.6(6) . . . . ?
Co1 N2 C3 O2 149.8(5) . . . . ?
C3' N2 C3 N3 0.0(1000) . . . . ?
C2 N2 C3 N3 -170.2(4) . . . . ?
Co1 N2 C3 N3 -14.8(5) . . . . ?
N3 C3 O2 K1 -99.2(19) . . . 2_656 ?
N2 C3 O2 K1 96.0(19) . . . 2_656 ?
O2 C3 N3 C4 -0.2(4) . . . . ?
N2 C3 N3 C4 165.8(5) . . . . ?
C3 N3 C4 C5 44.3(11) . . . . ?
C3 N3 C4 C6 169.3(9) . . . . ?
C3 N3 C4 C7 -74.5(8) . . . . ?
C3 N2 C3' O2' 0.0(1000) . . . . ?
C2 N2 C3' O2' 32.4(5) . . . . ?
Co1 N2 C3' O2' -172.2(4) . . . . ?
C3 N2 C3' N3' 0.0(1000) . . . . ?
C2 N2 C3' N3' -160.1(4) . . . . ?
Co1 N2 C3' N3' -4.7(5) . . . . ?
N3' C3' O2' K1 79.9(14) . . . 2_656 ?
N2 C3' O2' K1 -113.2(12) . . . 2_656 ?
O2' C3' N3' C4' 1.0(4) . . . . ?
N2 C3' N3' C4' -166.3(5) . . . . ?
C3' N3' C4' C6' -154.5(8) . . . . ?
C3' N3' C4' C5' -26.3(10) . . . . ?
C3' N3' C4' C7' 89.3(8) . . . . ?
C1 N1 C8 C9 159.9(3) . . . . ?
C15 N1 C8 C9 -73.6(3) . . . . ?
Co1 N1 C8 C9 44.6(3) . . . . ?
N1 C8 C9 N4 -41.1(4) . . . . ?
C8 C9 N4 C10 -170.1(3) . . . . ?
C8 C9 N4 Co1 18.9(3) . . . . ?
O1 Co1 N4 C10 17.9(3) . . . . ?
N6 Co1 N4 C10 -82.6(3) . . . . ?
N1 Co1 N4 C10 -164.5(3) . . . . ?
N2 Co1 N4 C10 114.8(3) . . . . ?
O1 Co1 N4 C9 -173.2(2) . . . . ?
N6 Co1 N4 C9 86.3(2) . . . . ?
N1 Co1 N4 C9 4.4(2) . . . . ?
N2 Co1 N4 C9 -76.3(2) . . . . ?
C9 N4 C10 O3 1.4(4) . . . . ?
Co1 N4 C10 O3 170.2(2) . . . . ?
C9 N4 C10 N5 179.3(3) . . . . ?
Co1 N4 C10 N5 -11.8(4) . . . . ?
C9 N4 C10 K1 51.3(3) . . . 1_556 ?
Co1 N4 C10 K1 -139.9(2) . . . 1_556 ?
N4 C10 O3 K1 -63.4(4) . . . 2_556 ?
N5 C10 O3 K1 118.7(3) . . . 2_556 ?
K1 C10 O3 K1 -150.1(4) 1_556 . . 2_556 ?
N4 C10 O3 K1 86.6(3) . . . 1_556 ?
N5 C10 O3 K1 -91.2(3) . . . 1_556 ?
K1 C10 O3 K1 0.0 1_556 . . 1_556 ?
O3 C10 N5 C11 -20.9(5) . . . . ?
N4 C10 N5 C11 161.1(3) . . . . ?
K1 C10 N5 C11 -71.5(3) 1_556 . . . ?
C10 N5 C11 C12 -174.4(3) . . . . ?
C10 N5 C11 C14 -55.3(4) . . . . ?
C10 N5 C11 C13 67.4(4) . . . . ?
C8 N1 C15 C16 160.9(3) . . . . ?
C1 N1 C15 C16 -73.1(3) . . . . ?
Co1 N1 C15 C16 43.1(3) . . . . ?
N1 C15 C16 N6 -42.5(4) . . . . ?
C15 C16 N6 C17 -167.9(3) . . . . ?
C15 C16 N6 Co1 23.3(3) . . . . ?
O1 Co1 N6 C17 10.4(3) . . . . ?
N1 Co1 N6 C17 -165.6(3) . . . . ?
N2 Co1 N6 C17 -90.0(3) . . . . ?
N4 Co1 N6 C17 112.7(3) . . . . ?
O1 Co1 N6 C16 176.1(2) . . . . ?
N1 Co1 N6 C16 0.1(2) . . . . ?
N2 Co1 N6 C16 75.7(3) . . . . ?
N4 Co1 N6 C16 -81.6(2) . . . . ?
C16 N6 C17 O4 -2.6(4) . . . . ?
Co1 N6 C17 O4 163.3(2) . . . . ?
C16 N6 C17 N7 173.8(3) . . . . ?
Co1 N6 C17 N7 -20.3(5) . . . . ?
N7 C17 O4 K1 128.1(4) . . . . ?
N6 C17 O4 K1 -55.6(6) . . . . ?
O4 C17 N7 C18 -9.9(6) . . . . ?
N6 C17 N7 C18 173.6(4) . . . . ?
C17 N7 C18 C21 -176.6(4) . . . . ?
C17 N7 C18 C20 -58.4(6) . . . . ?
C17 N7 C18 C19 64.5(6) . . . . ?
C17 O4 K1 O2 -11.6(5) . . . 2_656 ?
C17 O4 K1 O3 117.1(5) . . . 2_556 ?
C17 O4 K1 O2' 1.8(5) . . . 2_656 ?
C17 O4 K1 O3 -165.8(4) . . . 1_554 ?
C17 O4 K1 C10 -139.5(4) . . . 1_554 ?
C17 O4 K1 K1 150.2(4) . . . 2 ?
